data_7124971
loop_
_publ_author_name
'Li, Cheng-Peng'
'Wang, Si'
'Guo, Wei'
'Yan, Yan'
'Du, Miao'

_publ_section_title
;
 Dual structure evolution of a Ag(i) supramolecular framework triggered by
 anion-exchange: replacement of terminal ligand and switching of network
 interpenetration degree.
;
_journal_issue 74
_journal_name_full 'Chemical communications (Cambridge, England)'
_journal_page_first 11060
_journal_page_last 11063
_journal_paper_doi 10.1039/c6cc05938d
_journal_volume 52
_journal_year 2016
_chemical_formula_sum 'C17 H14 Ag N7 O4'
_chemical_formula_weight 488.22
_space_group_IT_number 88
_space_group_name_Hall '-I 4ad'
_space_group_name_H-M_alt 'I 41/a :2'
_symmetry_cell_setting tetragonal
_symmetry_space_group_name_H-M 'I 41/a :2'
_atom_sites_solution_hydrogens geom
_atom_sites_solution_primary direct
_atom_sites_solution_secondary difmap
_audit_creation_method SHELXL-97
_audit_update_record
;
2014-11-24 deposited with the CCDC.
2016-08-08 downloaded from the CCDC.
;
_cell_angle_alpha 90.00
_cell_angle_beta 90.00
_cell_angle_gamma 90.00
_cell_formula_units_Z 16
_cell_length_a 31.370(3)
_cell_length_b 31.370(3)
_cell_length_c 7.8467(13)
_cell_measurement_reflns_used 6698
_cell_measurement_temperature 296(2)
_cell_measurement_theta_max 25.85
_cell_measurement_theta_min 2.68
_cell_volume 7721.8(17)
_computing_cell_refinement 'Bruker SMART'
_computing_data_collection 'Bruker SMART'
_computing_data_reduction 'Bruker SAINT'
_computing_molecular_graphics 'Bruker SHELXTL'
_computing_publication_material 'Bruker SHELXTL'
_computing_structure_refinement 'SHELXL-97 (Sheldrick, 1997)'
_computing_structure_solution 'SHELXS-97 (Sheldrick, 1990)'
_diffrn_ambient_temperature 296(2)
_diffrn_measured_fraction_theta_full 0.990
_diffrn_measured_fraction_theta_max 0.990
_diffrn_measurement_device_type 'CCD area detector'
_diffrn_measurement_method 'phi and omega scans'
_diffrn_radiation_monochromator graphite
_diffrn_radiation_source 'fine-focus sealed tube'
_diffrn_radiation_type MoK\a
_diffrn_radiation_wavelength 0.71073
_diffrn_reflns_av_R_equivalents 0.0248
_diffrn_reflns_av_sigmaI/netI 0.0172
_diffrn_reflns_limit_h_max 37
_diffrn_reflns_limit_h_min -37
_diffrn_reflns_limit_k_max 34
_diffrn_reflns_limit_k_min -37
_diffrn_reflns_limit_l_max 7
_diffrn_reflns_limit_l_min -9
_diffrn_reflns_number 18793
_diffrn_reflns_theta_full 25.02
_diffrn_reflns_theta_max 25.02
_diffrn_reflns_theta_min 1.30
_exptl_absorpt_coefficient_mu 1.084
_exptl_absorpt_correction_T_max 1.000000
_exptl_absorpt_correction_T_min 0.652360
_exptl_absorpt_correction_type multi-scan
_exptl_absorpt_process_details SADABS
_exptl_crystal_colour COLORLESS
_exptl_crystal_density_diffrn 1.680
_exptl_crystal_density_meas ?
_exptl_crystal_density_method 'not measured'
_exptl_crystal_description BLOCK
_exptl_crystal_F_000 3904
_exptl_crystal_size_max 0.28
_exptl_crystal_size_mid 0.22
_exptl_crystal_size_min 0.20
_refine_diff_density_max 0.790
_refine_diff_density_min -0.324
_refine_diff_density_rms 0.134
_refine_ls_extinction_method none
_refine_ls_goodness_of_fit_ref 1.094
_refine_ls_hydrogen_treatment constr
_refine_ls_matrix_type full
_refine_ls_number_parameters 262
_refine_ls_number_reflns 3381
_refine_ls_number_restraints 0
_refine_ls_restrained_S_all 1.094
_refine_ls_R_factor_all 0.0476
_refine_ls_R_factor_gt 0.0379
_refine_ls_shift/su_max 0.001
_refine_ls_shift/su_mean 0.000
_refine_ls_structure_factor_coef Fsqd
_refine_ls_weighting_details 'calc w=1/[\s^2^(Fo^2^)+(0.0853P)^2^+10.5652P] where P=(Fo^2^+2Fc^2^)/3'
_refine_ls_weighting_scheme calc
_refine_ls_wR_factor_gt 0.1165
_refine_ls_wR_factor_ref 0.1310
_reflns_number_gt 2848
_reflns_number_total 3381
_reflns_threshold_expression >2sigma(I)
_cod_data_source_file c6cc05938d3.cif
_cod_data_source_block 1
_cod_depositor_comments
;
The following automatic conversions were performed:

data item '_exptl_absorpt_correction_type' value 'MULTI-SCAN' was
changed to 'multi-scan' in accordance with the
/home/saulius/struct/COD-crude-data/automatic-downloads/DataCite-retrospective/RSC/depositions/lib/dictionaries/cif_core.dic
dictionary named 'cif_core.dic' version 2.4.2 last updated on
2011-04-26.

data item '_symmetry_cell_setting' value 'Tetragonal' was changed to
'tetragonal' in accordance with the
/home/saulius/struct/COD-crude-data/automatic-downloads/DataCite-retrospective/RSC/depositions/lib/dictionaries/cif_core.dic
dictionary named 'cif_core.dic' version 2.4.2 last updated on
2011-04-26.

data item '_exptl_crystal_density_meas' value 'NONE' was changed to
'?' -- the value is perceived as not measured.

Automatic conversion script
Id: cif_fix_values 6909 2019-04-08 15:41:33Z antanas 
;
_cod_original_cell_volume 7721.8(16)
_cod_original_sg_symbol_H-M I4(1)/a
_cod_database_code 7124971

loop_
_symmetry_equiv_pos_as_xyz
'x, y, z'
'-x+1/2, -y, z+1/2'
'-y+3/4, x+1/4, z+1/4'
'y+3/4, -x+3/4, z+3/4'
'x+1/2, y+1/2, z+1/2'
'-x+1, -y+1/2, z+1'
'-y+5/4, x+3/4, z+3/4'
'y+5/4, -x+5/4, z+5/4'
'-x, -y, -z'
'x-1/2, y, -z-1/2'
'y-3/4, -x-1/4, -z-1/4'
'-y-3/4, x-3/4, -z-3/4'
'-x+1/2, -y+1/2, -z+1/2'
'x, y+1/2, -z'
'y-1/4, -x+1/4, -z+1/4'
'-y-1/4, x-1/4, -z-1/4'

loop_
_atom_site_label
_atom_site_type_symbol
_atom_site_fract_x
_atom_site_fract_y
_atom_site_fract_z
_atom_site_U_iso_or_equiv
_atom_site_adp_type
_atom_site_occupancy
_atom_site_symmetry_multiplicity
_atom_site_calc_flag
_atom_site_refinement_flags
Ag1 Ag 0.813897(10) 0.799467(10) -0.07647(4) 0.04647(17) Uani 1 1 d .
O1 O 0.80826(14) 0.85799(12) -0.2749(5) 0.0809(11) Uani 1 1 d .
H1A H 0.8242 0.8796 -0.2589 0.121 Uiso 1 1 d R
H1B H 0.7837 0.8630 -0.3164 0.121 Uiso 1 1 d R
N1 N 0.74874(10) 0.77539(11) 0.0138(5) 0.0438(8) Uani 1 1 d .
N2 N 0.89850(10) 0.73337(10) 0.2317(5) 0.0432(8) Uani 1 1 d .
N3 N 0.93303(11) 0.75465(11) 0.1682(5) 0.0459(8) Uani 1 1 d .
N4 N 0.88425(9) 0.80214(9) 0.2315(4) 0.0347(7) Uani 1 1 d .
N5 N 0.86437(10) 0.75853(11) -0.1932(4) 0.0418(8) Uani 1 1 d .
N6 N 0.83095(10) 0.84852(10) 0.1408(4) 0.0387(7) Uani 1 1 d .
C1 C 0.80955(13) 0.71238(13) 0.3003(6) 0.0448(9) Uani 1 1 d .
H1 H 0.8228 0.6947 0.2214 0.054 Uiso 1 1 calc R
C2 C 0.72757(13) 0.79945(13) 0.1271(6) 0.0485(10) Uani 1 1 d .
H2 H 0.7391 0.8257 0.1571 0.058 Uiso 1 1 calc R
C3 C 0.73141(12) 0.73801(13) -0.0250(5) 0.0423(9) Uani 1 1 d .
H3 H 0.7458 0.7206 -0.1018 0.051 Uiso 1 1 calc R
C4 C 0.80637(12) 0.77640(13) 0.4587(5) 0.0406(9) Uani 1 1 d .
H4 H 0.8173 0.8028 0.4907 0.049 Uiso 1 1 calc R
C5 C 0.82787(12) 0.75120(12) 0.3440(5) 0.0360(8) Uani 1 1 d .
C6 C 0.86923(11) 0.76181(11) 0.2695(5) 0.0357(8) Uani 1 1 d .
C7 C 0.92423(12) 0.79558(12) 0.1669(5) 0.0384(8) Uani 1 1 d .
C8 C 0.95247(12) 0.82765(12) 0.0938(5) 0.0375(8) Uani 1 1 d .
C9 C 0.92916(13) 0.74610(13) -0.3464(5) 0.0431(9) Uani 1 1 d .
H9 H 0.9533 0.7573 -0.3990 0.052 Uiso 1 1 calc R
C10 C 0.90005(13) 0.77266(12) -0.2707(6) 0.0434(9) Uani 1 1 d .
H10 H 0.9052 0.8019 -0.2729 0.052 Uiso 1 1 calc R
C11 C 0.85827(13) 0.71662(13) -0.1914(6) 0.0454(10) Uani 1 1 d .
H11 H 0.8339 0.7062 -0.1384 0.055 Uiso 1 1 calc R
C12 C 0.88578(13) 0.68771(13) -0.2630(6) 0.0442(9) Uani 1 1 d .
H12 H 0.8800 0.6587 -0.2575 0.053 Uiso 1 1 calc R
C13 C 0.86215(11) 0.84191(11) 0.2503(5) 0.0346(8) Uani 1 1 d .
C14 C 0.87489(15) 0.87022(14) 0.3725(6) 0.0483(10) Uani 1 1 d .
H14 H 0.8973 0.8641 0.4463 0.058 Uiso 1 1 calc R
C15 C 0.85297(18) 0.90833(16) 0.3814(7) 0.0613(12) Uani 1 1 d .
H15 H 0.8601 0.9285 0.4635 0.074 Uiso 1 1 calc R
C16 C 0.82096(16) 0.91611(14) 0.2696(8) 0.0607(13) Uani 1 1 d .
H16 H 0.8063 0.9419 0.2727 0.073 Uiso 1 1 calc R
C17 C 0.81049(15) 0.88571(14) 0.1526(7) 0.0545(11) Uani 1 1 d .
H17 H 0.7881 0.8911 0.0779 0.065 Uiso 1 1 calc R
N7 N 0.7940(2) 0.1256(2) 0.0689(9) 0.0963(18) Uani 1 1 d .
O2 O 0.7673(3) 0.1325(4) -0.0256(15) 0.223(5) Uani 1 1 d .
O3 O 0.7800(3) 0.1381(4) 0.2077(13) 0.202(4) Uani 1 1 d .
O4 O 0.83154(18) 0.1237(2) 0.0339(9) 0.127(2) Uani 1 1 d .

loop_
_atom_site_aniso_label
_atom_site_aniso_U_11
_atom_site_aniso_U_22
_atom_site_aniso_U_33
_atom_site_aniso_U_23
_atom_site_aniso_U_13
_atom_site_aniso_U_12
Ag1 0.0402(2) 0.0446(2) 0.0546(3) -0.00623(14) 0.00661(14) 0.00275(12)
O1 0.101(3) 0.060(2) 0.081(3) 0.012(2) -0.023(2) -0.012(2)
N1 0.0384(17) 0.0419(18) 0.051(2) 0.0028(16) 0.0022(15) -0.0039(14)
N2 0.0383(18) 0.0339(16) 0.058(2) 0.0110(16) 0.0043(16) 0.0012(14)
N3 0.0381(18) 0.0367(18) 0.063(2) 0.0095(16) 0.0100(16) 0.0053(14)
N4 0.0325(16) 0.0305(15) 0.0410(16) 0.0042(13) 0.0018(13) -0.0015(12)
N5 0.0389(18) 0.0393(18) 0.0473(19) -0.0066(15) 0.0026(15) 0.0070(14)
N6 0.0333(17) 0.0339(17) 0.0489(18) -0.0025(14) -0.0011(14) 0.0037(13)
C1 0.039(2) 0.037(2) 0.058(2) -0.0028(19) 0.0043(19) -0.0007(17)
C2 0.039(2) 0.035(2) 0.071(3) -0.003(2) 0.007(2) -0.0041(17)
C3 0.038(2) 0.046(2) 0.043(2) -0.0046(18) 0.0011(17) -0.0024(17)
C4 0.041(2) 0.039(2) 0.042(2) -0.0008(17) -0.0018(17) -0.0059(16)
C5 0.0347(19) 0.0303(18) 0.043(2) 0.0077(15) -0.0027(16) 0.0024(15)
C6 0.0339(19) 0.0324(18) 0.041(2) 0.0051(15) -0.0012(16) 0.0007(15)
C7 0.0305(18) 0.038(2) 0.046(2) 0.0065(17) -0.0001(16) 0.0007(15)
C8 0.0333(19) 0.035(2) 0.044(2) 0.0007(16) 0.0045(16) -0.0009(16)
C9 0.041(2) 0.036(2) 0.052(2) -0.0012(18) 0.0056(18) -0.0055(16)
C10 0.043(2) 0.0327(19) 0.054(2) -0.0066(18) 0.0037(19) -0.0025(16)
C11 0.041(2) 0.037(2) 0.058(2) -0.0030(19) 0.0119(19) -0.0037(17)
C12 0.044(2) 0.0319(19) 0.056(2) -0.0017(18) 0.010(2) -0.0024(16)
C13 0.0327(18) 0.0296(18) 0.042(2) 0.0031(15) 0.0065(16) -0.0025(14)
C14 0.051(2) 0.044(2) 0.050(2) -0.0037(19) -0.007(2) -0.0064(19)
C15 0.069(3) 0.045(3) 0.071(3) -0.018(2) 0.004(3) -0.006(2)
C16 0.061(3) 0.035(2) 0.087(4) -0.008(2) 0.012(3) 0.005(2)
C17 0.047(2) 0.043(2) 0.073(3) -0.001(2) -0.004(2) 0.0131(19)
N7 0.066(4) 0.124(5) 0.099(5) -0.009(4) -0.007(3) -0.006(3)
O2 0.122(6) 0.326(14) 0.221(10) 0.091(10) -0.011(7) 0.042(7)
O3 0.162(8) 0.275(12) 0.168(8) -0.021(8) 0.029(7) 0.005(7)
O4 0.081(3) 0.135(5) 0.164(5) -0.073(4) -0.008(3) 0.005(3)

loop_
_atom_type_symbol
_atom_type_description
_atom_type_scat_dispersion_real
_atom_type_scat_dispersion_imag
_atom_type_scat_source
C C 0.0033 0.0016 'International Tables Vol C Tables 4.2.6.8 and 6.1.1.4'
H H 0.0000 0.0000 'International Tables Vol C Tables 4.2.6.8 and 6.1.1.4'
N N 0.0061 0.0033 'International Tables Vol C Tables 4.2.6.8 and 6.1.1.4'
O O 0.0106 0.0060 'International Tables Vol C Tables 4.2.6.8 and 6.1.1.4'
Ag Ag -0.8971 1.1015 'International Tables Vol C Tables 4.2.6.8 and 6.1.1.4'

loop_
_geom_angle_atom_site_label_1
_geom_angle_atom_site_label_2
_geom_angle_atom_site_label_3
_geom_angle
_geom_angle_site_symmetry_1
_geom_angle_site_symmetry_3
N5 Ag1 N1 124.70(13) . .
N5 Ag1 N6 120.71(11) . .
N1 Ag1 N6 101.18(12) . .
N5 Ag1 O1 102.96(15) . .
N1 Ag1 O1 112.63(14) . .
N6 Ag1 O1 89.25(13) . .
Ag1 O1 H1A 117.8 . .
Ag1 O1 H1B 116.9 . .
H1A O1 H1B 116.3 . .
C3 N1 C2 116.5(3) . .
C3 N1 Ag1 125.8(3) . .
C2 N1 Ag1 117.4(3) . .
C6 N2 N3 107.7(3) . .
C7 N3 N2 108.3(3) . .
C7 N4 C6 104.8(3) . .
C7 N4 C13 127.7(3) . .
C6 N4 C13 127.5(3) . .
C11 N5 C10 116.7(3) . .
C11 N5 Ag1 117.5(3) . .
C10 N5 Ag1 125.7(3) . .
C13 N6 C17 116.7(4) . .
C13 N6 Ag1 122.5(2) . .
C17 N6 Ag1 120.8(3) . .
C2 C1 C5 119.6(4) 13_665 .
C2 C1 H1 120.2 13_665 .
C5 C1 H1 120.2 . .
N1 C2 C1 123.5(4) . 13_665
N1 C2 H2 118.2 . .
C1 C2 H2 118.2 13_665 .
N1 C3 C4 123.9(4) . 13_665
N1 C3 H3 118.0 . .
C4 C3 H3 118.0 13_665 .
C3 C4 C5 118.9(4) 13_665 .
C3 C4 H4 120.6 13_665 .
C5 C4 H4 120.6 . .
C4 C5 C1 117.6(4) . .
C4 C5 C6 124.5(4) . .
C1 C5 C6 117.9(4) . .
N2 C6 N4 109.5(3) . .
N2 C6 C5 123.8(3) . .
N4 C6 C5 126.7(3) . .
N3 C7 N4 109.7(3) . .
N3 C7 C8 123.4(3) . .
N4 C7 C8 126.8(3) . .
C9 C8 C12 117.6(3) 11_675 11_675
C9 C8 C7 119.2(3) 11_675 .
C12 C8 C7 123.1(3) 11_675 .
C10 C9 C8 119.4(4) . 16_755
C10 C9 H9 120.3 . .
C8 C9 H9 120.3 16_755 .
N5 C10 C9 123.2(4) . .
N5 C10 H10 118.4 . .
C9 C10 H10 118.4 . .
N5 C11 C12 124.0(4) . .
N5 C11 H11 118.0 . .
C12 C11 H11 118.0 . .
C11 C12 C8 119.1(4) . 16_755
C11 C12 H12 120.5 . .
C8 C12 H12 120.5 16_755 .
N6 C13 C14 124.9(4) . .
N6 C13 N4 115.4(3) . .
C14 C13 N4 119.7(4) . .
C13 C14 C15 116.9(4) . .
C13 C14 H14 121.6 . .
C15 C14 H14 121.6 . .
C16 C15 C14 119.5(4) . .
C16 C15 H15 120.3 . .
C14 C15 H15 120.3 . .
C15 C16 C17 119.2(4) . .
C15 C16 H16 120.4 . .
C17 C16 H16 120.4 . .
N6 C17 C16 122.8(4) . .
N6 C17 H17 118.6 . .
C16 C17 H17 118.6 . .
O2 N7 O4 125.2(9) . .
O2 N7 O3 104.5(9) . .
O4 N7 O3 124.1(8) . .

loop_
_geom_bond_atom_site_label_1
_geom_bond_atom_site_label_2
_geom_bond_distance
_geom_bond_site_symmetry_2
Ag1 N5 2.235(3) .
Ag1 N1 2.291(3) .
Ag1 N6 2.358(3) .
Ag1 O1 2.414(4) .
O1 H1A 0.8509 .
O1 H1B 0.8509 .
N1 C3 1.328(5) .
N1 C2 1.342(6) .
N2 C6 1.314(5) .
N2 N3 1.366(5) .
N3 C7 1.313(5) .
N4 C7 1.368(5) .
N4 C6 1.383(5) .
N4 C13 1.435(5) .
N5 C11 1.329(5) .
N5 C10 1.349(5) .
N6 C13 1.318(5) .
N6 C17 1.335(5) .
C1 C2 1.348(6) 13_665
C1 C5 1.390(6) .
C1 H1 0.9300 .
C2 C1 1.348(6) 13_665
C2 H2 0.9300 .
C3 C4 1.371(6) 13_665
C3 H3 0.9300 .
C4 C3 1.371(6) 13_665
C4 C5 1.374(6) .
C4 H4 0.9300 .
C5 C6 1.461(5) .
C7 C8 1.458(5) .
C8 C9 1.385(6) 11_675
C8 C12 1.390(6) 11_675
C9 C10 1.371(6) .
C9 C8 1.385(6) 16_755
C9 H9 0.9300 .
C10 H10 0.9300 .
C11 C12 1.372(6) .
C11 H11 0.9300 .
C12 C8 1.390(6) 16_755
C12 H12 0.9300 .
C13 C14 1.367(6) .
C14 C15 1.381(7) .
C14 H14 0.9300 .
C15 C16 1.355(8) .
C15 H15 0.9300 .
C16 C17 1.364(7) .
C16 H16 0.9300 .
C17 H17 0.9300 .
N7 O2 1.139(10) .
N7 O4 1.211(8) .
N7 O3 1.238(10) .

loop_
_geom_torsion_atom_site_label_1
_geom_torsion_atom_site_label_2
_geom_torsion_atom_site_label_3
_geom_torsion_atom_site_label_4
_geom_torsion
_geom_torsion_site_symmetry_1
_geom_torsion_site_symmetry_4
N5 Ag1 N1 C3 -14.8(4) . .
N6 Ag1 N1 C3 -155.1(3) . .
O1 Ag1 N1 C3 111.0(3) . .
N5 Ag1 N1 C2 159.4(3) . .
N6 Ag1 N1 C2 19.0(3) . .
O1 Ag1 N1 C2 -74.9(3) . .
C6 N2 N3 C7 -0.5(5) . .
N1 Ag1 N5 C11 -8.5(4) . .
N6 Ag1 N5 C11 124.7(3) . .
O1 Ag1 N5 C11 -138.3(3) . .
N1 Ag1 N5 C10 169.2(3) . .
N6 Ag1 N5 C10 -57.5(4) . .
O1 Ag1 N5 C10 39.4(4) . .
N5 Ag1 N6 C13 -30.8(3) . .
N1 Ag1 N6 C13 111.6(3) . .
O1 Ag1 N6 C13 -135.4(3) . .
N5 Ag1 N6 C17 145.7(3) . .
N1 Ag1 N6 C17 -71.9(3) . .
O1 Ag1 N6 C17 41.0(3) . .
C3 N1 C2 C1 -0.4(7) . 13_665
Ag1 N1 C2 C1 -175.1(4) . 13_665
C2 N1 C3 C4 1.1(6) . 13_665
Ag1 N1 C3 C4 175.2(3) . 13_665
C3 C4 C5 C1 0.7(6) 13_665 .
C3 C4 C5 C6 -177.2(4) 13_665 .
C2 C1 C5 C4 -1.3(6) 13_665 .
C2 C1 C5 C6 176.7(4) 13_665 .
N3 N2 C6 N4 -0.1(4) . .
N3 N2 C6 C5 -178.8(4) . .
C7 N4 C6 N2 0.6(4) . .
C13 N4 C6 N2 178.7(4) . .
C7 N4 C6 C5 179.3(4) . .
C13 N4 C6 C5 -2.6(6) . .
C4 C5 C6 N2 145.8(4) . .
C1 C5 C6 N2 -32.1(6) . .
C4 C5 C6 N4 -32.7(6) . .
C1 C5 C6 N4 149.4(4) . .
N2 N3 C7 N4 0.9(5) . .
N2 N3 C7 C8 -174.6(4) . .
C6 N4 C7 N3 -0.9(4) . .
C13 N4 C7 N3 -179.0(4) . .
C6 N4 C7 C8 174.4(4) . .
C13 N4 C7 C8 -3.7(6) . .
N3 C7 C8 C9 -30.7(6) . 11_675
N4 C7 C8 C9 154.5(4) . 11_675
N3 C7 C8 C12 146.0(4) . 11_675
N4 C7 C8 C12 -28.8(6) . 11_675
C11 N5 C10 C9 0.5(6) . .
Ag1 N5 C10 C9 -177.3(3) . .
C8 C9 C10 N5 -0.4(7) 16_755 .
C10 N5 C11 C12 -0.1(7) . .
Ag1 N5 C11 C12 177.8(4) . .
N5 C11 C12 C8 -0.3(7) . 16_755
C17 N6 C13 C14 -0.3(6) . .
Ag1 N6 C13 C14 176.3(3) . .
C17 N6 C13 N4 -178.4(3) . .
Ag1 N6 C13 N4 -1.8(4) . .
C7 N4 C13 N6 106.3(4) . .
C6 N4 C13 N6 -71.4(5) . .
C7 N4 C13 C14 -71.9(5) . .
C6 N4 C13 C14 110.5(4) . .
N6 C13 C14 C15 0.5(7) . .
N4 C13 C14 C15 178.5(4) . .
C13 C14 C15 C16 -1.0(7) . .
C14 C15 C16 C17 1.3(8) . .
C13 N6 C17 C16 0.7(7) . .
Ag1 N6 C17 C16 -176.0(4) . .
C15 C16 C17 N6 -1.2(8) . .
